data_1573311
_journal_paper_doi 10.1039/D4OB01728E
_chemical_formula_moiety 'C29 H20 Cl N'
_chemical_formula_sum 'C29 H20 Cl N'
_chemical_formula_weight 417.91
_space_group_crystal_system monoclinic
_space_group_IT_number 14
_space_group_name_Hall '-P 2yn'
_space_group_name_H-M_alt 'P 1 21/n 1'
_atom_sites_solution_hydrogens geom
_audit_creation_method SHELXL-2019/1
_audit_update_record
;
2024-09-03 deposited with the CCDC.	2024-11-27 downloaded from the CCDC.
;
_cell_angle_alpha 90
_cell_angle_beta 91.274(5)
_cell_angle_gamma 90
_cell_formula_units_Z 4
_cell_length_a 13.644(2)
_cell_length_b 9.9782(13)
_cell_length_c 15.7628(19)
_cell_measurement_reflns_used 2961
_cell_measurement_temperature 298(2)
_cell_measurement_theta_max 23.12
_cell_measurement_theta_min 2.41
_cell_volume 2145.5(5)
_computing_cell_refinement 'Bruker SAINT'
_computing_data_collection 'Bruker APEX3'
_computing_data_reduction 'Bruker SAINT'
_computing_molecular_graphics 'Bruker SHELXTL'
_computing_publication_material 'Bruker SHELXTL'
_computing_structure_refinement 'SHELXL-2019/1 (Sheldrick, 2019)'
_diffrn_ambient_temperature 298(2)
_diffrn_measured_fraction_theta_full 0.984
_diffrn_measured_fraction_theta_max 0.984
_diffrn_measurement_device_type 'Bruker APEX-III photon detector'
_diffrn_measurement_method '\f and \w scans'
_diffrn_radiation_type MoK\a
_diffrn_radiation_wavelength 0.71073
_diffrn_reflns_av_R_equivalents 0.0467
_diffrn_reflns_av_unetI/netI 0.0294
_diffrn_reflns_Laue_measured_fraction_full 0.984
_diffrn_reflns_Laue_measured_fraction_max 0.984
_diffrn_reflns_limit_h_max 15
_diffrn_reflns_limit_h_min -15
_diffrn_reflns_limit_k_max 11
_diffrn_reflns_limit_k_min -11
_diffrn_reflns_limit_l_max 17
_diffrn_reflns_limit_l_min -17
_diffrn_reflns_number 17848
_diffrn_reflns_point_group_measured_fraction_full 0.984
_diffrn_reflns_point_group_measured_fraction_max 0.984
_diffrn_reflns_theta_full 23.069
_diffrn_reflns_theta_max 23.069
_diffrn_reflns_theta_min 2.416
_exptl_absorpt_coefficient_mu 0.195
_exptl_absorpt_correction_type multi-scan
_exptl_absorpt_process_details SADABS
_exptl_crystal_colour yellow
_exptl_crystal_density_diffrn 1.294
_exptl_crystal_description block-shape
_exptl_crystal_F_000 872
_exptl_crystal_size_max 0.32
_exptl_crystal_size_mid 0.26
_exptl_crystal_size_min 0.20
_exptl_transmission_factor_max 0.962
_exptl_transmission_factor_min 0.941
_refine_diff_density_max 0.219
_refine_diff_density_min -0.242
_refine_diff_density_rms 0.055
_refine_ls_extinction_method none
_refine_ls_goodness_of_fit_ref 1.208
_refine_ls_hydrogen_treatment constr
_refine_ls_matrix_type full
_refine_ls_number_parameters 280
_refine_ls_number_reflns 2961
_refine_ls_number_restraints 0
_refine_ls_restrained_S_all 1.208
_refine_ls_R_factor_all 0.0862
_refine_ls_R_factor_gt 0.0509
_refine_ls_shift/su_max 0.000
_refine_ls_shift/su_mean 0.000
_refine_ls_structure_factor_coef Fsqd
_refine_ls_weighting_details 'w=1/[\s^2^(Fo^2^)+(0.1000P)^2^+0.4039P] where P=(Fo^2^+2Fc^2^)/3'
_refine_ls_weighting_scheme calc
_refine_ls_wR_factor_gt 0.1318
_refine_ls_wR_factor_ref 0.1846
_reflns_Friedel_coverage 0.000
_reflns_number_gt 2083
_reflns_number_total 2961
_reflns_threshold_expression 'I > 2\s(I)'
_cod_data_source_file d4ob01728e2.cif
_cod_data_source_block RR_AC_394
_cod_original_cell_volume 2145.4(5)
_cod_original_sg_symbol_H-M 'P 21/n'
_cod_database_code 1573311
_shelx_shelxl_version_number 2019/1
_shelx_space_group_comment
;
The symmetry employed for this shelxl refinement is uniquely defined
by the following loop, which should always be used as a source of
symmetry information in preference to the above space-group names.
They are only intended as comments.
;
_shelx_estimated_absorpt_t_min 0.189
_shelx_estimated_absorpt_t_max 0.308

loop_
_space_group_symop_operation_xyz
'x, y, z'
'-x+1/2, y+1/2, -z+1/2'
'-x, -y, -z'
'x-1/2, -y-1/2, z-1/2'

loop_
_atom_site_label
_atom_site_type_symbol
_atom_site_fract_x
_atom_site_fract_y
_atom_site_fract_z
_atom_site_U_iso_or_equiv
_atom_site_adp_type
_atom_site_occupancy
_atom_site_site_symmetry_order
_atom_site_calc_flag
_atom_site_refinement_flags_posn
_atom_site_refinement_flags_adp
_atom_site_refinement_flags_occupancy
_atom_site_disorder_assembly
_atom_site_disorder_group
Cl1 Cl 0.61564(7) 0.07134(9) 0.03672(6) 0.0713(4) Uani 1 1 d . . . . .
N1 N 0.40403(18) 0.4958(2) 0.22194(15) 0.0476(7) Uani 1 1 d . . . . .
C15 C 0.4234(2) 0.6325(3) 0.20112(19) 0.0466(8) Uani 1 1 d . . . . .
C4 C 0.4546(2) 0.3943(3) 0.17830(18) 0.0432(8) Uani 1 1 d . . . . .
C13 C 0.2590(2) 0.6468(3) 0.13954(19) 0.0484(8) Uani 1 1 d . . . . .
C5 C 0.4498(2) 0.2612(3) 0.2040(2) 0.0510(8) Uani 1 1 d . . . . .
H5 H 0.413411 0.238622 0.251142 0.061 Uiso 1 1 calc R U . . .
C8 C 0.2312(2) 0.5276(3) 0.17959(19) 0.0489(8) Uani 1 1 d . . . . .
C14 C 0.3530(2) 0.7050(3) 0.16362(19) 0.0493(8) Uani 1 1 d . . . . .
H14 H 0.364348 0.795216 0.152580 0.059 Uiso 1 1 calc R U . . .
C7 C 0.3016(2) 0.4720(3) 0.2463(2) 0.0497(8) Uani 1 1 d . . . . .
H7 H 0.290819 0.375309 0.251572 0.060 Uiso 1 1 calc R U . . .
C3 C 0.5121(2) 0.4252(3) 0.1090(2) 0.0484(8) Uani 1 1 d . . . . .
H3 H 0.517024 0.513665 0.091008 0.058 Uiso 1 1 calc R U . . .
C16 C 0.5190(2) 0.6863(3) 0.2309(2) 0.0510(8) Uani 1 1 d . . . . .
C1 C 0.5539(2) 0.1950(3) 0.0921(2) 0.0511(8) Uani 1 1 d . . . . .
C24 C 0.2939(2) 0.6703(3) 0.4729(2) 0.0522(9) Uani 1 1 d . . . . .
C6 C 0.4983(2) 0.1620(3) 0.1605(2) 0.0556(9) Uani 1 1 d . . . . .
H6 H 0.493278 0.073056 0.177477 0.067 Uiso 1 1 calc R U . . .
C2 C 0.5618(2) 0.3259(3) 0.0670(2) 0.0538(9) Uani 1 1 d . . . . .
H2 H 0.600891 0.347842 0.021438 0.065 Uiso 1 1 calc R U . . .
C22 C 0.2878(2) 0.5357(4) 0.3296(2) 0.0531(9) Uani 1 1 d . . . . .
C23 C 0.2863(3) 0.5951(3) 0.3948(2) 0.0548(9) Uani 1 1 d . . . . .
C12 C 0.1951(3) 0.7032(4) 0.0793(2) 0.0584(9) Uani 1 1 d . . . . .
H12 H 0.212328 0.782127 0.052010 0.070 Uiso 1 1 calc R U . . .
C17 C 0.5628(3) 0.7945(3) 0.1910(2) 0.0601(9) Uani 1 1 d . . . . .
H17 H 0.534360 0.829703 0.141709 0.072 Uiso 1 1 calc R U . . .
C9 C 0.1419(3) 0.4671(4) 0.1592(2) 0.0601(9) Uani 1 1 d . . . . .
H9 H 0.124148 0.387412 0.185375 0.072 Uiso 1 1 calc R U . . .
C10 C 0.0800(3) 0.5261(4) 0.1001(2) 0.0690(11) Uani 1 1 d . . . . .
H10 H 0.019659 0.486952 0.087164 0.083 Uiso 1 1 calc R U . . .
C29 C 0.2327(3) 0.7765(4) 0.4887(2) 0.0687(10) Uani 1 1 d . . . . .
H29 H 0.181187 0.796406 0.451217 0.082 Uiso 1 1 calc R U . . .
C11 C 0.1068(3) 0.6430(4) 0.0597(2) 0.0708(11) Uani 1 1 d . . . . .
H11 H 0.064853 0.681129 0.019166 0.085 Uiso 1 1 calc R U . . .
C21 C 0.5645(3) 0.6334(4) 0.3030(2) 0.0722(11) Uani 1 1 d . . . . .
H21 H 0.536831 0.560575 0.330447 0.087 Uiso 1 1 calc R U . . .
C25 C 0.3667(3) 0.6396(4) 0.5316(2) 0.0739(11) Uani 1 1 d . . . . .
H25 H 0.407449 0.566526 0.522602 0.089 Uiso 1 1 calc R U . . .
C18 C 0.6478(3) 0.8501(4) 0.2238(3) 0.0776(12) Uani 1 1 d . . . . .
H18 H 0.675551 0.923785 0.197365 0.093 Uiso 1 1 calc R U . . .
C19 C 0.6917(3) 0.7971(5) 0.2952(3) 0.0869(13) Uani 1 1 d . . . . .
H19 H 0.749163 0.834823 0.317117 0.104 Uiso 1 1 calc R U . . .
C28 C 0.2484(4) 0.8536(4) 0.5608(3) 0.0856(13) Uani 1 1 d . . . . .
H28 H 0.208434 0.927402 0.570384 0.103 Uiso 1 1 calc R U . . .
C27 C 0.3209(4) 0.8233(5) 0.6176(3) 0.0882(14) Uani 1 1 d . . . . .
H27 H 0.330653 0.875324 0.666060 0.106 Uiso 1 1 calc R U . . .
C20 C 0.6512(3) 0.6891(5) 0.3342(3) 0.0913(14) Uani 1 1 d . . . . .
H20 H 0.681971 0.652577 0.382061 0.110 Uiso 1 1 calc R U . . .
C26 C 0.3793(3) 0.7158(5) 0.6029(3) 0.0903(14) Uani 1 1 d . . . . .
H26 H 0.428660 0.693779 0.642123 0.108 Uiso 1 1 calc R U . . .

loop_
_atom_site_aniso_label
_atom_site_aniso_U_11
_atom_site_aniso_U_22
_atom_site_aniso_U_33
_atom_site_aniso_U_23
_atom_site_aniso_U_13
_atom_site_aniso_U_12
Cl1 0.0750(7) 0.0544(6) 0.0856(7) -0.0120(4) 0.0226(5) 0.0074(4)
N1 0.0501(17) 0.0414(16) 0.0516(16) 0.0007(12) 0.0094(12) -0.0004(12)
C15 0.053(2) 0.0379(18) 0.0492(19) -0.0020(14) 0.0061(15) -0.0002(15)
C4 0.0447(18) 0.0442(18) 0.0406(18) -0.0034(13) -0.0006(14) 0.0021(14)
C13 0.052(2) 0.049(2) 0.0446(18) -0.0070(15) 0.0055(15) 0.0025(16)
C5 0.060(2) 0.0440(19) 0.0495(19) 0.0069(14) 0.0086(15) 0.0036(16)
C8 0.053(2) 0.049(2) 0.0446(19) -0.0081(14) 0.0078(15) -0.0011(16)
C14 0.057(2) 0.0426(19) 0.0488(19) -0.0027(14) 0.0079(16) -0.0021(16)
C7 0.054(2) 0.0443(18) 0.051(2) 0.0016(14) 0.0096(15) -0.0024(15)
C3 0.058(2) 0.0392(18) 0.0485(19) 0.0000(14) 0.0065(15) -0.0001(15)
C16 0.054(2) 0.0448(19) 0.054(2) -0.0068(15) 0.0003(16) 0.0041(16)
C1 0.050(2) 0.045(2) 0.058(2) -0.0059(15) 0.0042(16) 0.0044(15)
C24 0.057(2) 0.055(2) 0.045(2) 0.0047(15) 0.0084(16) -0.0031(17)
C6 0.064(2) 0.0392(19) 0.064(2) 0.0040(15) 0.0084(18) 0.0036(16)
C2 0.058(2) 0.053(2) 0.051(2) -0.0005(15) 0.0120(16) -0.0028(16)
C22 0.055(2) 0.054(2) 0.050(2) 0.0053(16) 0.0066(16) 0.0065(16)
C23 0.056(2) 0.056(2) 0.053(2) 0.0068(18) 0.0083(16) 0.0011(16)
C12 0.061(2) 0.061(2) 0.053(2) 0.0013(16) -0.0004(17) 0.0010(18)
C17 0.057(2) 0.046(2) 0.077(2) -0.0008(17) 0.0011(18) -0.0008(17)
C9 0.062(2) 0.058(2) 0.061(2) -0.0071(17) 0.0085(18) -0.0063(19)
C10 0.058(2) 0.084(3) 0.065(2) -0.009(2) -0.0047(19) -0.010(2)
C29 0.076(3) 0.071(3) 0.059(2) 0.0039(19) 0.0065(19) 0.012(2)
C11 0.069(3) 0.081(3) 0.062(2) -0.002(2) -0.0090(19) 0.005(2)
C21 0.076(3) 0.073(3) 0.068(3) 0.002(2) -0.009(2) -0.005(2)
C25 0.071(3) 0.082(3) 0.068(3) -0.006(2) -0.004(2) 0.007(2)
C18 0.064(3) 0.060(3) 0.109(3) -0.009(2) -0.003(2) -0.008(2)
C19 0.070(3) 0.081(3) 0.109(4) -0.026(3) -0.018(3) -0.008(2)
C28 0.107(4) 0.070(3) 0.080(3) -0.010(2) 0.022(3) 0.012(2)
C27 0.105(4) 0.093(3) 0.068(3) -0.019(2) 0.004(3) -0.021(3)
C20 0.084(3) 0.106(4) 0.083(3) 0.000(3) -0.029(3) -0.001(3)
C26 0.086(3) 0.110(4) 0.074(3) -0.010(3) -0.020(2) -0.004(3)

loop_
_atom_type_symbol
_atom_type_description
_atom_type_scat_dispersion_real
_atom_type_scat_dispersion_imag
_atom_type_scat_source
C C 0.0033 0.0016 'International Tables Vol C Tables 4.2.6.8 and 6.1.1.4'
H H 0.0000 0.0000 'International Tables Vol C Tables 4.2.6.8 and 6.1.1.4'
Cl Cl 0.1484 0.1585 'International Tables Vol C Tables 4.2.6.8 and 6.1.1.4'
N N 0.0061 0.0033 'International Tables Vol C Tables 4.2.6.8 and 6.1.1.4'

loop_
_geom_angle_atom_site_label_1
_geom_angle_atom_site_label_2
_geom_angle_atom_site_label_3
_geom_angle
_geom_angle_site_symmetry_1
_geom_angle_site_symmetry_3
_geom_angle_publ_flag
C4 N1 C15 118.5(2) . . ?
C4 N1 C7 119.1(2) . . ?
C15 N1 C7 113.2(2) . . ?
C14 C15 N1 119.1(3) . . ?
C14 C15 C16 124.6(3) . . ?
N1 C15 C16 116.1(3) . . ?
C5 C4 C3 118.1(3) . . ?
C5 C4 N1 121.0(3) . . ?
C3 C4 N1 120.8(3) . . ?
C12 C13 C8 118.5(3) . . ?
C12 C13 C14 123.5(3) . . ?
C8 C13 C14 117.9(3) . . ?
C6 C5 C4 120.8(3) . . ?
C9 C8 C13 120.6(3) . . ?
C9 C8 C7 122.7(3) . . ?
C13 C8 C7 116.7(3) . . ?
C15 C14 C13 121.6(3) . . ?
C22 C7 N1 107.6(3) . . ?
C22 C7 C8 111.6(3) . . ?
N1 C7 C8 110.6(2) . . ?
C2 C3 C4 120.6(3) . . ?
C21 C16 C17 118.5(3) . . ?
C21 C16 C15 119.9(3) . . ?
C17 C16 C15 121.6(3) . . ?
C2 C1 C6 120.3(3) . . ?
C2 C1 Cl1 119.3(3) . . ?
C6 C1 Cl1 120.4(3) . . ?
C29 C24 C25 118.8(3) . . ?
C29 C24 C23 121.5(3) . . ?
C25 C24 C23 119.7(3) . . ?
C1 C6 C5 119.9(3) . . ?
C1 C2 C3 120.3(3) . . ?
C23 C22 C7 172.4(4) . . ?
C22 C23 C24 174.7(4) . . ?
C11 C12 C13 120.5(3) . . ?
C18 C17 C16 120.7(4) . . ?
C10 C9 C8 119.4(4) . . ?
C9 C10 C11 120.6(4) . . ?
C24 C29 C28 119.6(4) . . ?
C12 C11 C10 120.3(4) . . ?
C16 C21 C20 120.0(4) . . ?
C26 C25 C24 120.4(4) . . ?
C19 C18 C17 120.2(4) . . ?
C20 C19 C18 120.1(4) . . ?
C27 C28 C29 121.0(4) . . ?
C28 C27 C26 119.1(4) . . ?
C19 C20 C21 120.5(4) . . ?
C27 C26 C25 121.1(4) . . ?

loop_
_geom_bond_atom_site_label_1
_geom_bond_atom_site_label_2
_geom_bond_distance
_geom_bond_site_symmetry_2
_geom_bond_publ_flag
Cl1 C1 1.740(3) . ?
N1 C4 1.413(4) . ?
N1 C15 1.429(4) . ?
N1 C7 1.476(4) . ?
C15 C14 1.330(4) . ?
C15 C16 1.478(5) . ?
C4 C5 1.391(4) . ?
C4 C3 1.393(4) . ?
C13 C12 1.394(5) . ?
C13 C8 1.403(5) . ?
C13 C14 1.451(4) . ?
C5 C6 1.382(4) . ?
C8 C9 1.391(5) . ?
C8 C7 1.514(5) . ?
C7 C22 1.475(5) . ?
C3 C2 1.379(4) . ?
C16 C21 1.387(5) . ?
C16 C17 1.391(5) . ?
C1 C2 1.369(5) . ?
C1 C6 1.372(5) . ?
C24 C29 1.375(5) . ?
C24 C25 1.376(5) . ?
C24 C23 1.444(5) . ?
C22 C23 1.188(5) . ?
C12 C11 1.375(5) . ?
C17 C18 1.375(5) . ?
C9 C10 1.376(5) . ?
C10 C11 1.381(6) . ?
C29 C28 1.386(6) . ?
C21 C20 1.388(6) . ?
C25 C26 1.365(6) . ?
C18 C19 1.369(6) . ?
C19 C20 1.363(6) . ?
C28 C27 1.354(7) . ?
C27 C26 1.359(6) . ?
